data_7208177
loop_
_publ_author_name
'Song, Li-Sha'
'Wang, Hong-Mei'
'Niu, Yun-Yin'
'Hou, Hong-Wei'
'Zhu, Yu'

_publ_section_title
;
 The anion exchange reaction of bis(isoquinoline) ionic liquids:
 self-assembly, crystal structures and thermal properties of ten novel d10
 metal (Cu, Ag) halide/thiocyanate supramolecular polymers
;
_journal_issue 15
_journal_name_full CrystEngComm
_journal_page_first 4927
_journal_paper_doi 10.1039/c2ce25103e
_journal_volume 14
_journal_year 2012
_chemical_formula_moiety 'Ag I3, C23 H24 N2'
_chemical_formula_sum 'C23 H24 Ag I3 N2'
_chemical_formula_weight 817.01
_chemical_name_systematic
;
?
;
_space_group_crystal_system monoclinic
_space_group_IT_number 14
_space_group_name_Hall '-P 2ybc'
_space_group_name_H-M_alt 'P 1 21/c 1'
_symmetry_space_group_name_Hall '-P 2ybc'
_symmetry_space_group_name_H-M 'P 1 21/c 1'
_atom_sites_solution_hydrogens geom
_atom_sites_solution_primary direct
_atom_sites_solution_secondary difmap
_audit_creation_date 2011-03-20
_audit_creation_method
;
Olex2 1.1
(compiled 2011.02.15 svn.r1672, GUI svn.r3494)
;
_cell_angle_alpha 90.00
_cell_angle_beta 97.968(3)
_cell_angle_gamma 90.00
_cell_formula_units_Z 4
_cell_length_a 11.1086(4)
_cell_length_b 14.0384(5)
_cell_length_c 16.2597(5)
_cell_measurement_reflns_used 3712
_cell_measurement_temperature 291.15
_cell_measurement_theta_max 26.3144
_cell_measurement_theta_min 3.2550
_cell_volume 2511.17(15)
_computing_cell_refinement
;
CrysAlisPro, Agilent Technologies,
Version 1.171.34.49 (release 20-01-2011 CrysAlis171 .NET)
(compiled Jan 20 2011,15:58:25)
;
_computing_data_collection
;
CrysAlisPro, Agilent Technologies,
Version 1.171.34.49 (release 20-01-2011 CrysAlis171 .NET)
(compiled Jan 20 2011,15:58:25)
;
_computing_data_reduction
;
CrysAlisPro, Agilent Technologies,
Version 1.171.34.49 (release 20-01-2011 CrysAlis171 .NET)
(compiled Jan 20 2011,15:58:25)
;
_computing_molecular_graphics
;
O. V. Dolomanov, L. J. Bourhis, R. J. Gildea, J. A. K. Howard and H. Puschmann,
OLEX2: a complete structure solution, refinement and analysis program.
J. Appl. Cryst. (2009). 42, 339-341.
;
_computing_publication_material
;
O. V. Dolomanov, L. J. Bourhis, R. J. Gildea, J. A. K. Howard and H. Puschmann,
OLEX2: a complete structure solution, refinement and analysis program.
J. Appl. Cryst. (2009). 42, 339-341.
;
_computing_structure_refinement 'SHELXL-97 (Sheldrick, 1997)'
_computing_structure_solution 'A short history of SHELX (Sheldrick, 2007)'
_diffrn_ambient_temperature 291.15
_diffrn_detector_area_resol_mean 16.2542
_diffrn_measured_fraction_theta_full 0.998
_diffrn_measured_fraction_theta_max 0.998
_diffrn_measurement_details
;
1 omega 21.00 78.00 1.0000 6.0000
omega____ theta____ kappa____ phi______ frames
- 18.2642 77.0000 30.0000 57

2 omega 1.00 81.00 1.0000 6.0000
omega____ theta____ kappa____ phi______ frames
- 18.2642 37.0000 -90.0000 80

3 omega 12.00 57.00 1.0000 6.0000
omega____ theta____ kappa____ phi______ frames
- 18.2642 -100.0000 -31.0000 45

4 omega -21.00 9.00 1.0000 6.0000
omega____ theta____ kappa____ phi______ frames
- -18.8892 -100.0000 106.0000 30

5 omega -43.00 0.00 1.0000 6.0000
omega____ theta____ kappa____ phi______ frames
- -18.8892 37.0000 -120.0000 43
;
_diffrn_measurement_device_type 'Xcalibur, Eos, Gemini'
_diffrn_measurement_method '\w scans'
_diffrn_orient_matrix_UB_11 -0.0211321000
_diffrn_orient_matrix_UB_12 -0.0447029000
_diffrn_orient_matrix_UB_13 -0.0164146000
_diffrn_orient_matrix_UB_21 -0.0606099000
_diffrn_orient_matrix_UB_22 0.0173252000
_diffrn_orient_matrix_UB_23 -0.0049285000
_diffrn_orient_matrix_UB_31 0.0061604000
_diffrn_orient_matrix_UB_32 0.0159883000
_diffrn_orient_matrix_UB_33 -0.0405634000
_diffrn_radiation_monochromator graphite
_diffrn_radiation_type 'Mo K\a'
_diffrn_radiation_wavelength 0.7107
_diffrn_reflns_av_R_equivalents 0.0248
_diffrn_reflns_av_unetI/netI 0.0377
_diffrn_reflns_limit_h_max 12
_diffrn_reflns_limit_h_min -13
_diffrn_reflns_limit_k_max 17
_diffrn_reflns_limit_k_min -16
_diffrn_reflns_limit_l_max 20
_diffrn_reflns_limit_l_min -20
_diffrn_reflns_number 11565
_diffrn_reflns_theta_full 26.37
_diffrn_reflns_theta_max 26.37
_diffrn_reflns_theta_min 3.26
_diffrn_source 'Enhance (Mo) X-ray Source'
_exptl_absorpt_coefficient_mu 4.503
_exptl_absorpt_correction_T_max 1.00000
_exptl_absorpt_correction_T_min 0.62667
_exptl_absorpt_correction_type multi-scan
_exptl_absorpt_process_details
;
CrysAlisPro, Agilent Technologies,
Version 1.171.34.49 (release 20-01-2011 CrysAlis171 .NET)
(compiled Jan 20 2011,15:58:25)
Empirical absorption correction using spherical harmonics,
implemented in SCALE3 ABSPACK scaling algorithm.
;
_exptl_crystal_colour yellow
_exptl_crystal_density_diffrn 2.161
_exptl_crystal_density_method 'not measured'
_exptl_crystal_description block
_exptl_crystal_F_000 1528
_exptl_crystal_size_max 0.22
_exptl_crystal_size_mid 0.20
_exptl_crystal_size_min 0.18
_refine_diff_density_max 0.526
_refine_diff_density_min -0.665
_refine_diff_density_rms 0.100
_refine_ls_extinction_method none
_refine_ls_goodness_of_fit_ref 1.055
_refine_ls_hydrogen_treatment constr
_refine_ls_matrix_type full
_refine_ls_number_parameters 262
_refine_ls_number_reflns 5119
_refine_ls_number_restraints 0
_refine_ls_restrained_S_all 1.055
_refine_ls_R_factor_all 0.0502
_refine_ls_R_factor_gt 0.0334
_refine_ls_shift/su_max 0.001
_refine_ls_shift/su_mean 0.000
_refine_ls_structure_factor_coef Fsqd
_refine_ls_weighting_details 'calc w=1/[\s^2^(Fo^2^)+(0.0207P)^2^+0.5884P] where P=(Fo^2^+2Fc^2^)/3'
_refine_ls_weighting_scheme calc
_refine_ls_wR_factor_gt 0.0576
_refine_ls_wR_factor_ref 0.0630
_reflns_number_gt 3989
_reflns_number_total 5119
_reflns_threshold_expression >2sigma(I)
_cod_data_source_file c2ce25103e.txt
_cod_data_source_block 1
_cod_depositor_comments
;
The following automatic conversions were performed:

'_refine_ls_hydrogen_treatment' value 'Constr' changed to 'constr'
according to /home/saulius/struct/CIF-dictionaries/cif_core.dic
dictionary named 'cif_core.dic' version 2.4.1 from 2010-06-29.

Automatic conversion script
Id: cif_fix_values 1891 2012-01-12 08:04:46Z andrius 
;
_cod_original_cell_volume 2511.18(15)
_cod_database_code 7208177
_chemical_oxdiff_formula 'Ag C H N K I'
_chemical_oxdiff_usercomment NYY-2010.12.003
_reflns_odcompleteness_completeness 99.70
_reflns_odcompleteness_iscentric 1
_reflns_odcompleteness_theta 26.32

loop_
_space_group_symop_id
_space_group_symop_operation_xyz
1 'x, y, z'
2 '-x, y+1/2, -z+1/2'
3 '-x, -y, -z'
4 'x, -y-1/2, z-1/2'

loop_
_atom_site_label
_atom_site_type_symbol
_atom_site_fract_x
_atom_site_fract_y
_atom_site_fract_z
_atom_site_U_iso_or_equiv
_atom_site_adp_type
_atom_site_occupancy
_atom_site_symmetry_multiplicity
_atom_site_calc_flag
_atom_site_refinement_flags
I1 I 0.73016(3) 0.29863(2) 0.395750(18) 0.04958(10) Uani 1 1 d .
I2 I 0.86704(3) 0.58728(2) 0.549030(17) 0.04414(9) Uani 1 1 d .
I3 I 0.82907(3) 0.58076(2) 0.263500(19) 0.04797(10) Uani 1 1 d .
Ag1 Ag 0.87434(4) 0.46507(3) 0.40625(2) 0.05523(12) Uani 1 1 d .
N1 N 0.9407(4) 0.2396(3) 0.6477(2) 0.0411(9) Uani 1 1 d .
N2 N 0.5261(4) 0.5467(3) 0.6962(2) 0.0416(9) Uani 1 1 d .
C1 C 1.1600(5) 0.0024(4) 0.6189(3) 0.0548(14) Uani 1 1 d .
H1 H 1.1846 -0.0387 0.6629 0.066 Uiso 1 1 calc R
C2 C 1.1923(5) -0.0146(4) 0.5434(3) 0.0592(15) Uani 1 1 d .
H2 H 1.2385 -0.0681 0.5353 0.071 Uiso 1 1 calc R
C3 C 1.1572(5) 0.0477(4) 0.4771(3) 0.0628(15) Uani 1 1 d .
H3 H 1.1820 0.0351 0.4259 0.075 Uiso 1 1 calc R
C4 C 1.0890(5) 0.1247(4) 0.4852(3) 0.0557(14) Uani 1 1 d .
H4 H 1.0662 0.1648 0.4403 0.067 Uiso 1 1 calc R
C5 C 1.0520(4) 0.1440(3) 0.5634(2) 0.0379(11) Uani 1 1 d .
C6 C 1.0871(4) 0.0844(3) 0.6311(3) 0.0412(11) Uani 1 1 d .
C7 C 1.0479(5) 0.1065(4) 0.7069(3) 0.0527(14) Uani 1 1 d .
H7 H 1.0711 0.0681 0.7529 0.063 Uiso 1 1 calc R
C8 C 0.9780(5) 0.1814(4) 0.7136(3) 0.0511(13) Uani 1 1 d .
H8 H 0.9535 0.1949 0.7647 0.061 Uiso 1 1 calc R
C9 C 0.9775(4) 0.2240(3) 0.5746(3) 0.0473(13) Uani 1 1 d .
H9 H 0.9545 0.2655 0.5306 0.057 Uiso 1 1 calc R
C10 C 0.8549(5) 0.3176(4) 0.6588(3) 0.0574(14) Uani 1 1 d .
H10A H 0.8549 0.3637 0.6143 0.069 Uiso 1 1 calc R
H10B H 0.8805 0.3499 0.7110 0.069 Uiso 1 1 calc R
C11 C 0.7277(4) 0.2777(3) 0.6582(3) 0.0458(12) Uani 1 1 d .
H11A H 0.7310 0.2265 0.6985 0.055 Uiso 1 1 calc R
H11B H 0.7004 0.2508 0.6039 0.055 Uiso 1 1 calc R
C12 C 0.6349(5) 0.3511(4) 0.6781(3) 0.0493(13) Uani 1 1 d .
H12A H 0.5660 0.3179 0.6954 0.059 Uiso 1 1 calc R
H12B H 0.6713 0.3896 0.7245 0.059 Uiso 1 1 calc R
C13 C 0.5898(5) 0.4157(3) 0.6072(3) 0.0490(13) Uani 1 1 d .
H13A H 0.5609 0.3773 0.5589 0.059 Uiso 1 1 calc R
H13B H 0.6570 0.4541 0.5938 0.059 Uiso 1 1 calc R
C14 C 0.4875(5) 0.4818(4) 0.6254(3) 0.0530(14) Uani 1 1 d .
H14A H 0.4602 0.5194 0.5763 0.064 Uiso 1 1 calc R
H14B H 0.4194 0.4437 0.6377 0.064 Uiso 1 1 calc R
C15 C 0.6095(5) 0.6153(3) 0.6875(3) 0.0485(13) Uani 1 1 d .
H15 H 0.6385 0.6218 0.6368 0.058 Uiso 1 1 calc R
C16 C 0.6512(5) 0.6742(3) 0.7505(3) 0.0476(12) Uani 1 1 d .
H16 H 0.7087 0.7204 0.7431 0.057 Uiso 1 1 calc R
C17 C 0.6084(4) 0.6659(3) 0.8273(3) 0.0421(11) Uani 1 1 d .
C18 C 0.5191(4) 0.5961(3) 0.8347(3) 0.0413(11) Uani 1 1 d .
C19 C 0.4808(4) 0.5375(3) 0.7664(3) 0.0437(11) Uani 1 1 d .
H19 H 0.4223 0.4911 0.7708 0.052 Uiso 1 1 calc R
C20 C 0.4706(5) 0.5845(4) 0.9106(3) 0.0564(14) Uani 1 1 d .
H20 H 0.4113 0.5389 0.9156 0.068 Uiso 1 1 calc R
C21 C 0.5133(6) 0.6417(4) 0.9756(3) 0.0689(17) Uani 1 1 d .
H21 H 0.4821 0.6353 1.0255 0.083 Uiso 1 1 calc R
C22 C 0.6033(6) 0.7100(4) 0.9687(4) 0.0675(17) Uani 1 1 d .
H22 H 0.6318 0.7471 1.0147 0.081 Uiso 1 1 calc R
C23 C 0.6499(5) 0.7235(4) 0.8969(4) 0.0577(15) Uani 1 1 d .
H23 H 0.7085 0.7701 0.8934 0.069 Uiso 1 1 calc R

loop_
_atom_site_aniso_label
_atom_site_aniso_U_11
_atom_site_aniso_U_22
_atom_site_aniso_U_33
_atom_site_aniso_U_23
_atom_site_aniso_U_13
_atom_site_aniso_U_12
I1 0.0500(2) 0.04583(19) 0.05100(19) 0.00131(14) 0.00029(15) -0.00284(17)
I2 0.0401(2) 0.04949(19) 0.04387(17) -0.00226(14) 0.00929(14) 0.00353(16)
I3 0.0418(2) 0.0479(2) 0.05331(19) 0.00376(14) 0.00323(15) 0.00027(16)
Ag1 0.0555(3) 0.0551(3) 0.0545(2) 0.00119(18) 0.0057(2) -0.0008(2)
N1 0.035(2) 0.038(2) 0.049(2) -0.0007(18) 0.0010(18) -0.0069(19)
N2 0.034(2) 0.044(2) 0.048(2) 0.0015(18) 0.0082(18) 0.007(2)
C1 0.041(3) 0.051(3) 0.068(3) 0.001(3) -0.008(3) -0.002(3)
C2 0.045(4) 0.051(3) 0.081(4) -0.014(3) 0.006(3) -0.006(3)
C3 0.050(4) 0.068(4) 0.071(4) -0.016(3) 0.012(3) -0.010(3)
C4 0.051(4) 0.070(4) 0.045(3) 0.005(3) 0.002(2) -0.009(3)
C5 0.030(3) 0.044(3) 0.037(2) 0.005(2) -0.005(2) -0.011(2)
C6 0.032(3) 0.044(3) 0.045(3) 0.006(2) -0.006(2) -0.013(2)
C7 0.047(4) 0.064(3) 0.045(3) 0.014(2) -0.002(2) -0.008(3)
C8 0.048(4) 0.060(3) 0.044(3) 0.006(2) 0.005(2) -0.003(3)
C9 0.036(3) 0.050(3) 0.053(3) 0.011(2) -0.006(2) -0.011(3)
C10 0.046(4) 0.043(3) 0.083(4) -0.014(3) 0.010(3) 0.001(3)
C11 0.039(3) 0.046(3) 0.051(3) -0.001(2) -0.001(2) -0.001(3)
C12 0.041(3) 0.059(3) 0.047(3) -0.007(2) 0.003(2) -0.003(3)
C13 0.048(3) 0.046(3) 0.054(3) -0.006(2) 0.009(2) -0.002(3)
C14 0.049(4) 0.057(3) 0.050(3) -0.005(2) -0.004(2) 0.008(3)
C15 0.043(3) 0.049(3) 0.056(3) 0.009(2) 0.016(2) 0.004(3)
C16 0.035(3) 0.033(3) 0.076(3) 0.007(2) 0.011(3) -0.002(2)
C17 0.026(3) 0.031(2) 0.067(3) 0.003(2) 0.000(2) 0.007(2)
C18 0.031(3) 0.037(3) 0.054(3) 0.001(2) 0.002(2) 0.010(2)
C19 0.029(3) 0.039(3) 0.063(3) 0.002(2) 0.006(2) -0.003(2)
C20 0.051(4) 0.059(3) 0.060(3) 0.007(3) 0.010(3) 0.007(3)
C21 0.074(5) 0.074(4) 0.059(4) -0.005(3) 0.011(3) 0.027(4)
C22 0.071(5) 0.059(4) 0.066(4) -0.015(3) -0.013(3) 0.025(3)
C23 0.047(4) 0.038(3) 0.083(4) -0.005(3) -0.010(3) 0.009(3)

loop_
_atom_type_symbol
_atom_type_description
_atom_type_scat_dispersion_real
_atom_type_scat_dispersion_imag
_atom_type_scat_source
C C 0.0033 0.0016 'International Tables Vol C Tables 4.2.6.8 and 6.1.1.4'
H H 0.0000 0.0000 'International Tables Vol C Tables 4.2.6.8 and 6.1.1.4'
N N 0.0061 0.0033 'International Tables Vol C Tables 4.2.6.8 and 6.1.1.4'
Ag Ag -0.8971 1.1015 'International Tables Vol C Tables 4.2.6.8 and 6.1.1.4'
I I -0.4742 1.8119 'International Tables Vol C Tables 4.2.6.8 and 6.1.1.4'

loop_
_geom_angle_atom_site_label_1
_geom_angle_atom_site_label_2
_geom_angle_atom_site_label_3
_geom_angle
_geom_angle_site_symmetry_3
Ag1 I2 Ag1 85.162(14) 3_766
I1 Ag1 I2 109.434(16) 3_766
I1 Ag1 I2 117.369(17) .
I2 Ag1 I2 94.837(14) 3_766
I3 Ag1 I1 113.056(16) .
I3 Ag1 I2 113.695(17) 3_766
I3 Ag1 I2 107.273(16) .
C8 N1 C10 118.6(4) .
C9 N1 C8 120.4(4) .
C9 N1 C10 120.9(4) .
C15 N2 C14 118.8(4) .
C19 N2 C14 120.5(4) .
C19 N2 C15 120.6(4) .
C2 C1 H1 120.2 .
C2 C1 C6 119.6(5) .
C6 C1 H1 120.2 .
C1 C2 H2 119.7 .
C1 C2 C3 120.6(5) .
C3 C2 H2 119.7 .
C2 C3 H3 119.0 .
C4 C3 C2 122.0(5) .
C4 C3 H3 119.0 .
C3 C4 H4 120.6 .
C3 C4 C5 118.9(5) .
C5 C4 H4 120.6 .
C4 C5 C9 120.8(4) .
C6 C5 C4 120.6(5) .
C6 C5 C9 118.6(4) .
C5 C6 C1 118.3(4) .
C5 C6 C7 118.4(5) .
C7 C6 C1 123.3(4) .
C6 C7 H7 119.7 .
C8 C7 C6 120.5(5) .
C8 C7 H7 119.7 .
N1 C8 H8 119.0 .
C7 C8 N1 122.0(5) .
C7 C8 H8 119.0 .
N1 C9 C5 120.1(4) .
N1 C9 H9 120.0 .
C5 C9 H9 120.0 .
N1 C10 H10A 109.7 .
N1 C10 H10B 109.7 .
N1 C10 C11 109.9(4) .
H10A C10 H10B 108.2 .
C11 C10 H10A 109.7 .
C11 C10 H10B 109.7 .
C10 C11 H11A 108.8 .
C10 C11 H11B 108.8 .
C10 C11 C12 114.0(4) .
H11A C11 H11B 107.7 .
C12 C11 H11A 108.8 .
C12 C11 H11B 108.8 .
C11 C12 H12A 108.7 .
C11 C12 H12B 108.7 .
H12A C12 H12B 107.6 .
C13 C12 C11 114.2(4) .
C13 C12 H12A 108.7 .
C13 C12 H12B 108.7 .
C12 C13 H13A 108.9 .
C12 C13 H13B 108.9 .
C12 C13 C14 113.4(4) .
H13A C13 H13B 107.7 .
C14 C13 H13A 108.9 .
C14 C13 H13B 108.9 .
N2 C14 C13 112.3(4) .
N2 C14 H14A 109.1 .
N2 C14 H14B 109.1 .
C13 C14 H14A 109.1 .
C13 C14 H14B 109.1 .
H14A C14 H14B 107.9 .
N2 C15 H15 119.2 .
C16 C15 N2 121.6(4) .
C16 C15 H15 119.2 .
C15 C16 H16 119.9 .
C15 C16 C17 120.2(5) .
C17 C16 H16 119.9 .
C16 C17 C18 117.6(4) .
C16 C17 C23 123.5(5) .
C18 C17 C23 118.9(5) .
C17 C18 C20 120.6(4) .
C19 C18 C17 118.7(4) .
C19 C18 C20 120.7(5) .
N2 C19 C18 121.3(5) .
N2 C19 H19 119.4 .
C18 C19 H19 119.4 .
C18 C20 H20 120.9 .
C21 C20 C18 118.3(5) .
C21 C20 H20 120.9 .
C20 C21 H21 119.4 .
C20 C21 C22 121.2(5) .
C22 C21 H21 119.4 .
C21 C22 H22 119.1 .
C23 C22 C21 121.8(5) .
C23 C22 H22 119.1 .
C17 C23 H23 120.4 .
C22 C23 C17 119.2(5) .
C22 C23 H23 120.4 .

loop_
_geom_bond_atom_site_label_1
_geom_bond_atom_site_label_2
_geom_bond_distance
_geom_bond_site_symmetry_2
I1 Ag1 2.8246(5) .
I2 Ag1 2.8968(5) .
I2 Ag1 2.9568(5) 3_766
I3 Ag1 2.8203(5) .
Ag1 I2 2.9568(6) 3_766
N1 C8 1.365(6) .
N1 C9 1.328(6) .
N1 C10 1.479(6) .
N2 C14 1.485(5) .
N2 C15 1.357(6) .
N2 C19 1.316(5) .
C1 H1 0.9300 .
C1 C2 1.347(7) .
C1 C6 1.437(7) .
C2 H2 0.9300 .
C2 C3 1.401(7) .
C3 H3 0.9300 .
C3 C4 1.337(7) .
C4 H4 0.9300 .
C4 C5 1.416(6) .
C5 C6 1.393(6) .
C5 C9 1.421(6) .
C6 C7 1.398(6) .
C7 H7 0.9300 .
C7 C8 1.321(7) .
C8 H8 0.9300 .
C9 H9 0.9300 .
C10 H10A 0.9700 .
C10 H10B 0.9700 .
C10 C11 1.519(7) .
C11 H11A 0.9700 .
C11 H11B 0.9700 .
C11 C12 1.523(6) .
C12 H12A 0.9700 .
C12 H12B 0.9700 .
C12 C13 1.497(6) .
C13 H13A 0.9700 .
C13 H13B 0.9700 .
C13 C14 1.526(6) .
C14 H14A 0.9700 .
C14 H14B 0.9700 .
C15 H15 0.9300 .
C15 C16 1.348(6) .
C16 H16 0.9300 .
C16 C17 1.401(6) .
C17 C18 1.411(6) .
C17 C23 1.416(6) .
C18 C19 1.400(6) .
C18 C20 1.422(6) .
C19 H19 0.9300 .
C20 H20 0.9300 .
C20 C21 1.359(7) .
C21 H21 0.9300 .
C21 C22 1.401(8) .
C22 H22 0.9300 .
C22 C23 1.355(8) .
C23 H23 0.9300 .

loop_
_geom_torsion_atom_site_label_1
_geom_torsion_atom_site_label_2
_geom_torsion_atom_site_label_3
_geom_torsion_atom_site_label_4
_geom_torsion
_geom_torsion_site_symmetry_1
_geom_torsion_site_symmetry_4
Ag1 I2 Ag1 I1 114.82(2) 3_766 .
Ag1 I2 Ag1 I2 0.0 3_766 3_766
Ag1 I2 Ag1 I3 -116.66(2) 3_766 .
N1 C10 C11 C12 174.0(4) . .
N2 C15 C16 C17 -0.3(7) . .
C1 C2 C3 C4 -1.3(8) . .
C1 C6 C7 C8 -178.0(5) . .
C2 C1 C6 C5 0.1(7) . .
C2 C1 C6 C7 178.9(5) . .
C2 C3 C4 C5 0.4(8) . .
C3 C4 C5 C6 0.6(7) . .
C3 C4 C5 C9 -178.8(5) . .
C4 C5 C6 C1 -0.9(7) . .
C4 C5 C6 C7 -179.8(4) . .
C4 C5 C9 N1 178.0(4) . .
C5 C6 C7 C8 0.8(7) . .
C6 C1 C2 C3 0.9(8) . .
C6 C5 C9 N1 -1.4(6) . .
C6 C7 C8 N1 0.5(8) . .
C8 N1 C9 C5 2.7(7) . .
C8 N1 C10 C11 -76.1(5) . .
C9 N1 C8 C7 -2.3(7) . .
C9 N1 C10 C11 101.5(5) . .
C9 C5 C6 C1 178.5(4) . .
C9 C5 C6 C7 -0.4(6) . .
C10 N1 C8 C7 175.4(5) . .
C10 N1 C9 C5 -174.9(4) . .
C10 C11 C12 C13 78.0(5) . .
C11 C12 C13 C14 174.0(4) . .
C12 C13 C14 N2 61.4(6) . .
C14 N2 C15 C16 -177.7(4) . .
C14 N2 C19 C18 178.0(4) . .
C15 N2 C14 C13 67.6(5) . .
C15 N2 C19 C18 -1.6(7) . .
C15 C16 C17 C18 -1.5(7) . .
C15 C16 C17 C23 178.4(4) . .
C16 C17 C18 C19 1.8(6) . .
C16 C17 C18 C20 -179.4(4) . .
C16 C17 C23 C22 -179.8(5) . .
C17 C18 C19 N2 -0.3(7) . .
C17 C18 C20 C21 -0.5(7) . .
C18 C17 C23 C22 0.2(7) . .
C18 C20 C21 C22 -0.5(8) . .
C19 N2 C14 C13 -112.1(5) . .
C19 N2 C15 C16 1.9(7) . .
C19 C18 C20 C21 178.3(5) . .
C20 C18 C19 N2 -179.1(4) . .
C20 C21 C22 C23 1.4(9) . .
C21 C22 C23 C17 -1.2(8) . .
C23 C17 C18 C19 -178.2(4) . .
C23 C17 C18 C20 0.6(7) . .
